data_2217603
loop_
_publ_author_name
'Lin, Ying'
'Wei, Yun'
'Wei, Xian-Wen'
'Zhang, Hong-Tao'

_publ_section_title
;A one-dimensional zigzag coordination polymer:
 <i>catena</i>-poly[[[triaquacadmium(II)]-[\m-2,2'-(5-methyl-1,3-phenylenedioxy)diacetato-\k^4^<i>O</i>,<i>O</i>':<i>O</i>'',<i>O</i>''']]
 monohydrate]
;
_journal_coeditor_code OB2104
_journal_issue 2
_journal_name_full 'Acta Crystallographica Section E'
_journal_page_first m280
_journal_page_last m281
_journal_paper_doi 10.1107/S1600536807068031
_journal_volume 64
_journal_year 2008
_chemical_formula_iupac '[Cd (C11 H10 O6) (H2 O)3], H2 O'
_chemical_formula_moiety 'C11 H16 Cd O9, H2 O'
_chemical_formula_structural '(Cd (C11 H10 O6) (H2 O)3) (H2 O)'
_chemical_formula_sum 'C11 H18 Cd O10'
_chemical_formula_weight 422.66
_chemical_name_systematic
;
<i>catena</i>-poly[[[triaquacadmium(II)]-[\m-2,2'-(5-methyl-1,3-
phenylenedioxy)diacetato-\k^4^<i>O</i>,<i>O</i>':<i>O</i>'',<i>O</i>''']]
monohydrate]
;
_space_group_IT_number 2
_symmetry_cell_setting triclinic
_symmetry_space_group_name_Hall '-P 1'
_symmetry_space_group_name_H-M 'P -1'
_atom_sites_solution_hydrogens geom
_atom_sites_solution_primary direct
_atom_sites_solution_secondary difmap
_audit_creation_method SHELXL-97
_cell_angle_alpha 85.294(19)
_cell_angle_beta 82.52(2)
_cell_angle_gamma 88.44(2)
_cell_formula_units_Z 2
_cell_length_a 7.3792(11)
_cell_length_b 8.6946(12)
_cell_length_c 11.9495(17)
_cell_measurement_reflns_used 1908
_cell_measurement_temperature 298(2)
_cell_measurement_theta_max 25.52
_cell_measurement_theta_min 2.35
_cell_volume 757.48(19)
_computing_cell_refinement 'SAINT (Bruker, 2000)'
_computing_data_collection 'SMART (Bruker, 2000)'
_computing_data_reduction 'SAINT (Bruker, 2000)'
_computing_molecular_graphics 'SHELXTL (Sheldrick, 2000)'
_computing_publication_material 'SHELXTL (Sheldrick, 2000)'
_computing_structure_refinement 'SHELXL97 (Sheldrick, 1997)'
_computing_structure_solution 'SHELXS97 (Sheldrick, 1997)'
_diffrn_ambient_temperature 274(2)
_diffrn_measured_fraction_theta_full 0.991
_diffrn_measured_fraction_theta_max 0.991
_diffrn_measurement_device_type 'Bruker SMART CCD area-detector'
_diffrn_measurement_method '\f and \w'
_diffrn_radiation_monochromator graphite
_diffrn_radiation_source 'fine-focus sealed tube'
_diffrn_radiation_type MoK\a
_diffrn_radiation_wavelength 0.71073
_diffrn_reflns_av_R_equivalents 0.0372
_diffrn_reflns_av_sigmaI/netI 0.0604
_diffrn_reflns_limit_h_max 8
_diffrn_reflns_limit_h_min -8
_diffrn_reflns_limit_k_max 10
_diffrn_reflns_limit_k_min -10
_diffrn_reflns_limit_l_max 14
_diffrn_reflns_limit_l_min -14
_diffrn_reflns_number 5397
_diffrn_reflns_theta_full 25.00
_diffrn_reflns_theta_max 25.00
_diffrn_reflns_theta_min 1.72
_exptl_absorpt_coefficient_mu 1.490
_exptl_absorpt_correction_T_max 0.9709
_exptl_absorpt_correction_T_min 0.7169
_exptl_absorpt_correction_type multi-scan
_exptl_absorpt_process_details '(SADABS; Sheldrick, 1996)'
_exptl_crystal_colour yellow
_exptl_crystal_density_diffrn 1.853
_exptl_crystal_density_method 'not measured'
_exptl_crystal_description column
_exptl_crystal_F_000 424
_exptl_crystal_size_max 0.24
_exptl_crystal_size_mid 0.08
_exptl_crystal_size_min 0.02
_refine_diff_density_max 0.414
_refine_diff_density_min -0.747
_refine_ls_extinction_method none
_refine_ls_goodness_of_fit_ref 0.976
_refine_ls_hydrogen_treatment constr
_refine_ls_matrix_type full
_refine_ls_number_parameters 200
_refine_ls_number_reflns 2647
_refine_ls_number_restraints 0
_refine_ls_restrained_S_all 0.976
_refine_ls_R_factor_all 0.0555
_refine_ls_R_factor_gt 0.0397
_refine_ls_shift/su_max 0.001
_refine_ls_shift/su_mean 0.000
_refine_ls_structure_factor_coef Fsqd
_refine_ls_weighting_details 'calc w=1/[\s^2^(Fo^2^)+(0.0479P)^2^] where P=(Fo^2^+2Fc^2^)/3'
_refine_ls_weighting_scheme calc
_refine_ls_wR_factor_gt 0.0849
_refine_ls_wR_factor_ref 0.0928
_reflns_number_gt 2121
_reflns_number_total 2647
_reflns_threshold_expression I>2\s(I)
_cod_data_source_file ob2104.cif
_cod_data_source_block I
_cod_original_cell_volume 757.47(19)
_cod_database_code 2217603
_cod_database_fobs_code 2217603

loop_
_symmetry_equiv_pos_as_xyz
'x, y, z'
'-x, -y, -z'

loop_
_atom_site_type_symbol
_atom_site_label
_atom_site_fract_x
_atom_site_fract_y
_atom_site_fract_z
_atom_site_U_iso_or_equiv
_atom_site_adp_type
_atom_site_calc_flag
_atom_site_refinement_flags
_atom_site_occupancy
C C1 -0.0333(7) 0.3276(6) 0.8172(4) 0.0364(12) Uani d . 1
C C2 0.0773(7) 0.3784(6) 0.7048(4) 0.0357(12) Uani d . 1
H H2A 0.2052 0.3511 0.7070 0.043 Uiso calc R 1
H H2B 0.0346 0.3267 0.6445 0.043 Uiso calc R 1
C C3 0.1556(6) 0.6127(6) 0.5904(4) 0.0304(11) Uani d . 1
C C4 0.2445(6) 0.5368(5) 0.5016(4) 0.0289(11) Uani d . 1
H H4 0.2422 0.4298 0.5022 0.035 Uiso calc R 1
C C5 0.3370(6) 0.6246(6) 0.4120(4) 0.0301(11) Uani d . 1
C C6 0.3419(6) 0.7843(6) 0.4103(4) 0.0339(12) Uani d . 1
H H6 0.4059 0.8411 0.3491 0.041 Uiso calc R 1
C C7 0.2513(7) 0.8586(6) 0.4997(5) 0.0350(12) Uani d . 1
C C8 0.1596(7) 0.7715(6) 0.5901(4) 0.0358(12) Uani d . 1
H H8 0.0999 0.8201 0.6514 0.043 Uiso calc R 1
C C9 0.2558(8) 1.0326(6) 0.5005(5) 0.0515(15) Uani d . 1
H H9A 0.1448 1.0770 0.4773 0.061 Uiso calc R 1
H H9B 0.3583 1.0715 0.4492 0.061 Uiso calc R 1
H H9C 0.2671 1.0595 0.5756 0.061 Uiso calc R 1
C C10 0.4195(7) 0.4039(5) 0.3083(4) 0.0348(12) Uani d . 1
H H10A 0.2934 0.3767 0.3065 0.042 Uiso calc R 1
H H10B 0.4627 0.3468 0.3732 0.042 Uiso calc R 1
C C11 0.5344(6) 0.3625(7) 0.2014(4) 0.0363(13) Uani d . 1
Cd Cd -0.24893(5) 0.25748(4) 1.02124(3) 0.03576(16) Uani d . 1
O O1 -0.1211(5) 0.4250(4) 0.8748(3) 0.0411(9) Uani d . 1
O O2 -0.0333(5) 0.1860(4) 0.8455(3) 0.0499(10) Uani d . 1
O O3 0.0573(5) 0.5399(4) 0.6840(3) 0.0387(9) Uani d . 1
O O4 0.4307(5) 0.5637(4) 0.3184(3) 0.0383(9) Uani d . 1
O O5 0.6157(5) 0.4624(4) 0.1334(3) 0.0455(9) Uani d . 1
O O6 0.5458(5) 0.2198(4) 0.1862(3) 0.0500(10) Uani d . 1
O O7 -0.4729(5) 0.2338(5) 0.9073(3) 0.0635(12) Uani d . 1
H H7B -0.5520 0.1705 0.9401 0.076 Uiso d R 1
H H7C -0.5233 0.3214 0.8950 0.076 Uiso d R 1
O O8 -0.2346(5) -0.0167(4) 1.0480(3) 0.0570(11) Uani d . 1
H H8C -0.1671 -0.0518 0.9923 0.069 Uiso d R 1
H H8D -0.1896 -0.0430 1.1088 0.069 Uiso d R 1
O O9 0.0139(5) 0.2816(4) 1.0963(3) 0.0580(11) Uani d . 1
H H9E 0.0262 0.3754 1.1086 0.069 Uiso d R 1
H H9F 0.0093 0.2255 1.1580 0.069 Uiso d R 1
O O10 0.2207(6) 0.0730(5) 0.1980(4) 0.0801(15) Uani d . 1
H H10C 0.3344 0.0701 0.1748 0.096 Uiso d R 1
H H10D 0.1737 -0.0127 0.1891 0.096 Uiso d R 1

loop_
_atom_site_aniso_label
_atom_site_aniso_U_11
_atom_site_aniso_U_22
_atom_site_aniso_U_33
_atom_site_aniso_U_12
_atom_site_aniso_U_13
_atom_site_aniso_U_23
C1 0.028(3) 0.047(3) 0.034(3) -0.010(2) -0.003(2) -0.001(3)
C2 0.040(3) 0.035(3) 0.031(3) -0.001(2) 0.000(2) -0.002(2)
C3 0.030(3) 0.036(3) 0.024(3) -0.004(2) -0.001(2) 0.002(2)
C4 0.029(3) 0.027(3) 0.031(3) -0.002(2) -0.003(2) -0.003(2)
C5 0.027(3) 0.039(3) 0.025(3) -0.001(2) -0.002(2) -0.003(2)
C6 0.030(3) 0.037(3) 0.031(3) -0.005(2) 0.004(2) 0.000(2)
C7 0.034(3) 0.030(3) 0.043(3) -0.003(2) -0.010(2) -0.003(2)
C8 0.043(3) 0.032(3) 0.032(3) 0.008(2) -0.001(2) -0.008(2)
C9 0.050(4) 0.035(3) 0.067(4) -0.002(3) 0.003(3) -0.006(3)
C10 0.034(3) 0.036(3) 0.032(3) -0.005(2) 0.004(2) -0.001(2)
C11 0.027(3) 0.057(4) 0.026(3) 0.004(3) -0.002(2) -0.007(3)
Cd 0.0367(2) 0.0382(2) 0.0297(2) -0.00158(16) 0.00579(15) -0.00233(16)
O1 0.043(2) 0.046(2) 0.030(2) -0.0051(18) 0.0085(17) 0.0003(17)
O2 0.059(3) 0.038(2) 0.050(3) -0.0106(19) -0.003(2) 0.0085(19)
O3 0.047(2) 0.0324(19) 0.031(2) 0.0022(16) 0.0131(16) -0.0004(16)
O4 0.051(2) 0.031(2) 0.029(2) -0.0055(16) 0.0096(17) -0.0030(16)
O5 0.045(2) 0.053(2) 0.033(2) 0.0000(19) 0.0115(17) -0.0003(18)
O6 0.058(3) 0.040(2) 0.050(3) -0.0003(19) 0.0103(19) -0.0144(19)
O7 0.060(3) 0.059(3) 0.072(3) -0.022(2) -0.023(2) 0.023(2)
O8 0.047(2) 0.046(2) 0.072(3) 0.0030(19) 0.006(2) 0.005(2)
O9 0.070(3) 0.048(2) 0.062(3) -0.001(2) -0.023(2) -0.013(2)
O10 0.078(3) 0.047(3) 0.124(4) -0.006(2) -0.044(3) -0.008(3)

loop_
_atom_type_symbol
_atom_type_description
_atom_type_scat_dispersion_real
_atom_type_scat_dispersion_imag
_atom_type_scat_source
C C 0.0033 0.0016 'International Tables Vol C Tables 4.2.6.8 and 6.1.1.4'
Cd Cd -0.8075 1.2024 'International Tables Vol C Tables 4.2.6.8 and 6.1.1.4'
O O 0.0106 0.0060 'International Tables Vol C Tables 4.2.6.8 and 6.1.1.4'
H H 0.0000 0.0000 'International Tables Vol C Tables 4.2.6.8 and 6.1.1.4'

loop_
_geom_angle_atom_site_label_1
_geom_angle_atom_site_label_2
_geom_angle_atom_site_label_3
_geom_angle_site_symmetry_1
_geom_angle_site_symmetry_3
_geom_angle
_geom_angle_publ_flag
O1 C1 O2 . . 123.5(5) ?
O1 C1 C2 . . 120.1(5) ?
O2 C1 C2 . . 116.4(5) ?
O1 C1 Cd . . 55.6(3) ?
O2 C1 Cd . . 68.0(3) ?
C2 C1 Cd . . 175.5(4) ?
O3 C2 C1 . . 109.0(4) ?
O3 C2 H2A . . 109.9 ?
C1 C2 H2A . . 109.9 ?
O3 C2 H2B . . 109.9 ?
C1 C2 H2B . . 109.9 ?
H2A C2 H2B . . 108.3 ?
O3 C3 C4 . . 123.9(4) ?
O3 C3 C8 . . 114.8(4) ?
C4 C3 C8 . . 121.3(5) ?
C3 C4 C5 . . 117.8(4) ?
C3 C4 H4 . . 121.1 ?
C5 C4 H4 . . 121.1 ?
O4 C5 C4 . . 123.7(4) ?
O4 C5 C6 . . 114.6(4) ?
C4 C5 C6 . . 121.7(5) ?
C5 C6 C7 . . 119.8(5) ?
C5 C6 H6 . . 120.1 ?
C7 C6 H6 . . 120.1 ?
C8 C7 C6 . . 118.9(4) ?
C8 C7 C9 . . 120.1(5) ?
C6 C7 C9 . . 120.9(5) ?
C7 C8 C3 . . 120.5(5) ?
C7 C8 H8 . . 119.7 ?
C3 C8 H8 . . 119.7 ?
C7 C9 H9A . . 109.5 ?
C7 C9 H9B . . 109.5 ?
H9A C9 H9B . . 109.5 ?
C7 C9 H9C . . 109.5 ?
H9A C9 H9C . . 109.5 ?
H9B C9 H9C . . 109.5 ?
O4 C10 C11 . . 109.4(4) ?
O4 C10 H10A . . 109.8 ?
C11 C10 H10A . . 109.8 ?
O4 C10 H10B . . 109.8 ?
C11 C10 H10B . . 109.8 ?
H10A C10 H10B . . 108.3 ?
O5 C11 O6 . . 122.5(5) ?
O5 C11 C10 . . 121.9(5) ?
O6 C11 C10 . . 115.6(5) ?
O5 C11 Cd . 1_654 63.6(3) ?
O6 C11 Cd . 1_654 59.0(3) ?
C10 C11 Cd . 1_654 173.6(4) ?
O9 Cd O7 . . 167.09(14) yes
O9 Cd O1 . . 85.66(14) yes
O7 Cd O1 . . 84.25(13) ?
O9 Cd O6 . 1_456 100.20(15) ?
O7 Cd O6 . 1_456 92.61(15) ?
O1 Cd O6 . 1_456 148.09(13) ?
O9 Cd O8 . . 92.24(14) yes
O7 Cd O8 . . 88.31(14) yes
O1 Cd O8 . . 130.96(13) yes
O6 Cd O8 1_456 . 80.48(13) yes
O9 Cd O5 . 1_456 88.92(13) yes
O7 Cd O5 . 1_456 99.79(15) ?
O1 Cd O5 . 1_456 93.99(12) ?
O6 Cd O5 1_456 1_456 55.16(12) ?
O8 Cd O5 . 1_456 135.00(13) ?
O9 Cd O2 . . 83.86(14) yes
O7 Cd O2 . . 83.67(14) ?
O1 Cd O2 . . 53.34(12) ?
O6 Cd O2 1_456 . 157.94(13) ?
O8 Cd O2 . . 77.69(12) yes
O5 Cd O2 1_456 . 146.90(12) yes
O9 Cd C11 . 1_456 94.48(14) ?
O7 Cd C11 . 1_456 97.62(15) ?
O1 Cd C11 . 1_456 121.12(15) ?
O6 Cd C11 1_456 1_456 27.78(14) ?
O8 Cd C11 . 1_456 107.90(16) ?
O5 Cd C11 1_456 1_456 27.38(14) ?
O2 Cd C11 . 1_456 174.26(15) ?
O9 Cd C1 . . 84.11(15) ?
O7 Cd C1 . . 83.27(14) ?
O1 Cd C1 . . 26.58(14) ?
O6 Cd C1 1_456 . 173.43(14) ?
O8 Cd C1 . . 104.43(15) ?
O5 Cd C1 1_456 . 120.41(15) ?
O2 Cd C1 . . 26.77(13) ?
C11 Cd C1 1_456 . 147.67(18) ?
C1 O1 Cd . . 97.9(3) ?
C1 O2 Cd . . 85.3(3) ?
C3 O3 C2 . . 119.1(4) no
C5 O4 C10 . . 118.4(4) no
C11 O5 Cd . 1_654 89.0(3) ?
C11 O6 Cd . 1_654 93.2(3) ?
Cd O7 H7B . . 109.4 ?
Cd O7 H7C . . 109.2 ?
H7B O7 H7C . . 109.7 ?
Cd O8 H8C . . 109.3 ?
Cd O8 H8D . . 109.2 ?
H8C O8 H8D . . 109.6 ?
Cd O9 H9E . . 109.2 ?
Cd O9 H9F . . 109.1 ?
H9E O9 H9F . . 109.7 ?
H10C O10 H10D . . 109.6 ?

loop_
_geom_bond_atom_site_label_1
_geom_bond_atom_site_label_2
_geom_bond_site_symmetry_2
_geom_bond_distance
_geom_bond_publ_flag
C1 O1 . 1.249(6) ?
C1 O2 . 1.250(6) ?
C1 C2 . 1.517(7) ?
C1 Cd . 2.766(5) ?
C2 O3 . 1.413(6) ?
C2 H2A . 0.9700 ?
C2 H2B . 0.9700 ?
C3 O3 . 1.370(6) ?
C3 C4 . 1.379(7) ?
C3 C8 . 1.382(7) ?
C4 C5 . 1.378(7) ?
C4 H4 . 0.9300 ?
C5 O4 . 1.374(5) ?
C5 C6 . 1.388(7) ?
C6 C7 . 1.382(7) ?
C6 H6 . 0.9300 ?
C7 C8 . 1.379(7) ?
C7 C9 . 1.515(7) ?
C8 H8 . 0.9300 ?
C9 H9A . 0.9600 ?
C9 H9B . 0.9600 ?
C9 H9C . 0.9600 ?
C10 O4 . 1.409(5) ?
C10 C11 . 1.503(7) ?
C10 H10A . 0.9700 ?
C10 H10B . 0.9700 ?
C11 O5 . 1.249(6) ?
C11 O6 . 1.268(6) ?
C11 Cd 1_654 2.715(5) ?
Cd O9 . 2.262(4) yes
Cd O7 . 2.297(4) yes
Cd O1 . 2.303(3) yes
Cd O6 1_456 2.331(4) yes
Cd O8 . 2.381(4) yes
Cd O5 1_456 2.432(4) yes
Cd O2 . 2.573(4) yes
O7 H7B . 0.8489 ?
O7 H7C . 0.8491 ?
O8 H8C . 0.8499 ?
O8 H8D . 0.8492 ?
O9 H9E . 0.8495 ?
O9 H9F . 0.8482 ?
O10 H10C . 0.8492 ?
O10 H10D . 0.8499 ?

loop_
_geom_hbond_atom_site_label_D
_geom_hbond_atom_site_label_H
_geom_hbond_atom_site_label_A
_geom_hbond_site_symmetry_A
_geom_hbond_distance_DH
_geom_hbond_distance_HA
_geom_hbond_distance_DA
_geom_hbond_angle_DHA
_geom_hbond_publ_flag
O7 H7B O8 2_457 0.85 2.08 2.875(5) 156.4 yes
O7 H7C O5 2_566 0.85 2.00 2.846(5) 173.8 yes
O8 H8C O9 2_557 0.85 2.51 3.263(5) 148.0 yes
O8 H8C O10 2_556 0.85 2.38 3.008(7) 131.0 yes
O8 H8D O2 2_557 0.85 2.14 2.808(5) 135.8 yes
O9 H9E O1 2_567 0.85 1.92 2.752(5) 164.9 yes
O9 H9F O10 1_556 0.85 2.10 2.659(6) 123.3 yes
O10 H10C O6 . 0.85 2.08 2.731(6) 132.6 yes
O10 H10D O2 2_556 0.85 1.95 2.793(6) 169.5 yes

loop_
_geom_torsion_atom_site_label_1
_geom_torsion_atom_site_label_2
_geom_torsion_atom_site_label_3
_geom_torsion_atom_site_label_4
_geom_torsion_site_symmetry_1
_geom_torsion_site_symmetry_4
_geom_torsion
_geom_torsion_publ_flag
O1 C1 C2 O3 . . -0.6(7) yes
O2 C1 C2 O3 . . 177.9(4) no
O3 C3 C4 C5 . . 179.3(4) ?
C8 C3 C4 C5 . . -0.3(7) ?
C3 C4 C5 O4 . . -179.9(4) ?
C3 C4 C5 C6 . . 0.1(7) ?
O4 C5 C6 C7 . . 179.5(4) ?
C4 C5 C6 C7 . . -0.5(7) ?
C5 C6 C7 C8 . . 0.9(7) ?
C5 C6 C7 C9 . . 179.4(5) ?
C6 C7 C8 C3 . . -1.1(7) ?
C9 C7 C8 C3 . . -179.6(5) ?
O3 C3 C8 C7 . . -178.9(4) ?
C4 C3 C8 C7 . . 0.8(7) ?
O4 C10 C11 O5 . . -3.2(7) yes
O4 C10 C11 O6 . . 175.4(4) no
O1 C1 Cd O9 . . -92.1(3) ?
O2 C1 Cd O9 . . 88.0(3) ?
O1 C1 Cd O7 . . 90.6(3) ?
O2 C1 Cd O7 . . -89.3(3) ?
O2 C1 Cd O1 . . -179.9(5) ?
O1 C1 Cd O8 . . 177.1(3) ?
O2 C1 Cd O8 . . -2.8(3) ?
O1 C1 Cd O5 . 1_456 -6.8(4) ?
O2 C1 Cd O5 . 1_456 173.3(3) ?
O1 C1 Cd O2 . . 179.9(5) ?
O1 C1 Cd C11 . 1_456 -3.0(5) ?
O2 C1 Cd C11 . 1_456 177.1(3) ?
O2 C1 O1 Cd . . 0.1(6) ?
C2 C1 O1 Cd . . 178.5(4) ?
O9 Cd O1 C1 . . 85.5(3) ?
O7 Cd O1 C1 . . -86.4(3) ?
O6 Cd O1 C1 1_456 . -172.1(3) ?
O8 Cd O1 C1 . . -3.7(4) ?
O5 Cd O1 C1 1_456 . 174.1(3) ?
O2 Cd O1 C1 . . -0.1(3) ?
C11 Cd O1 C1 1_456 . 178.1(3) ?
O1 C1 O2 Cd . . -0.1(5) ?
C2 C1 O2 Cd . . -178.5(4) ?
O9 Cd O2 C1 . . -89.1(3) ?
O7 Cd O2 C1 . . 87.6(3) ?
O1 Cd O2 C1 . . 0.1(3) ?
O6 Cd O2 C1 1_456 . 168.9(3) ?
O8 Cd O2 C1 . . 177.3(3) ?
O5 Cd O2 C1 1_456 . -10.6(4) ?
C4 C3 O3 C2 . . 14.2(7) yes
C8 C3 O3 C2 . . -166.1(4) no
C1 C2 O3 C3 . . 175.6(4) ?
C4 C5 O4 C10 . . 5.6(7) yes
C6 C5 O4 C10 . . -174.4(4) no
C11 C10 O4 C5 . . -179.0(4) ?
O6 C11 O5 Cd . 1_654 -2.4(5) ?
C10 C11 O5 Cd . 1_654 176.1(4) ?
O5 C11 O6 Cd . 1_654 2.5(5) ?
C10 C11 O6 Cd . 1_654 -176.1(4) ?
